data_7103490
loop_
_publ_author_name
'Bassindale, Alan R'
'Liu, Zhihua'
'Taylor, Peter G'
'Horton, Peter N'
'Hursthouse, Michael B'

_publ_section_title
;
 A simple route to novel D spherosilicones; the first crystallographic
 structures of D(6) and D(8) cages.
;
_journal_issue 43
_journal_name_full 'Chemical communications (Cambridge, England)'
_journal_page_first 5625
_journal_page_last 5627
_journal_paper_doi 10.1039/b808456d
_journal_year 2008
_chemical_formula_sum 'C45 H96 O6 Si6'
_chemical_formula_weight 901.76
_chemical_name_systematic
;
?
;
_space_group_IT_number 2
_symmetry_cell_setting triclinic
_symmetry_space_group_name_Hall '-P 1'
_symmetry_space_group_name_H-M 'P -1'
_atom_sites_solution_hydrogens geom
_atom_sites_solution_primary direct
_atom_sites_solution_secondary difmap
_audit_creation_method SHELXL-97
_cell_angle_alpha 101.383(7)
_cell_angle_beta 93.251(7)
_cell_angle_gamma 111.848(10)
_cell_formula_units_Z 2
_cell_length_a 11.9106(15)
_cell_length_b 13.264(2)
_cell_length_c 18.823(4)
_cell_measurement_reflns_used 5229
_cell_measurement_temperature 120(2)
_cell_measurement_theta_max 27.485
_cell_measurement_theta_min 2.910
_cell_volume 2678.1(8)
_computing_cell_refinement ' DENZO (Otwinowski & Minor, 1997) and COLLECT (Hooft, 1998)'
_computing_data_collection ' DENZO (Otwinowski and Minor, 1997)'
_computing_data_reduction ' DENZO (Otwinowski & Minor, 1997) and COLLECT (Hooft, 1998)'
_computing_molecular_graphics 'PLATON (Spek, 1990)'
_computing_structure_refinement 'SHELXL-97 (Sheldrick, 1997b)'
_computing_structure_solution 'SHELXS-97 (Sheldrick, 1997a)'
_diffrn_ambient_temperature 120(2)
_diffrn_detector_area_resol_mean 9.091
_diffrn_measured_fraction_theta_full 0.972
_diffrn_measured_fraction_theta_max 0.972
_diffrn_measurement_device_type 'Nonius KappaCCD Area Detector'
_diffrn_measurement_method '\f and \w scans to fill Ewald Sphere'
_diffrn_radiation_monochromator graphite
_diffrn_radiation_source 'Nonius FR591 rotating anode'
_diffrn_radiation_type MoK\a
_diffrn_radiation_wavelength 0.71073
_diffrn_reflns_av_R_equivalents 0.2482
_diffrn_reflns_av_sigmaI/netI 0.3067
_diffrn_reflns_limit_h_max 14
_diffrn_reflns_limit_h_min -14
_diffrn_reflns_limit_k_max 15
_diffrn_reflns_limit_k_min -15
_diffrn_reflns_limit_l_max 22
_diffrn_reflns_limit_l_min -22
_diffrn_reflns_number 29934
_diffrn_reflns_theta_full 25.00
_diffrn_reflns_theta_max 25.00
_diffrn_reflns_theta_min 5.03
_exptl_absorpt_coefficient_mu 0.197
_exptl_absorpt_correction_T_max 0.9941
_exptl_absorpt_correction_T_min 0.9398
_exptl_absorpt_correction_type multi-scan
_exptl_absorpt_process_details 'SORTAV Blessing (1997)'
_exptl_crystal_colour Colourless
_exptl_crystal_density_diffrn 1.118
_exptl_crystal_density_method 'not measured'
_exptl_crystal_description Needle
_exptl_crystal_F_000 996
_exptl_crystal_size_max 0.32
_exptl_crystal_size_mid 0.08
_exptl_crystal_size_min 0.03
_refine_diff_density_max 0.548
_refine_diff_density_min -0.433
_refine_diff_density_rms 0.098
_refine_ls_extinction_method none
_refine_ls_goodness_of_fit_ref 0.981
_refine_ls_hydrogen_treatment constr
_refine_ls_matrix_type full
_refine_ls_number_parameters 520
_refine_ls_number_reflns 9172
_refine_ls_number_restraints 141
_refine_ls_restrained_S_all 0.975
_refine_ls_R_factor_all 0.2799
_refine_ls_R_factor_gt 0.1188
_refine_ls_shift/su_max 0.000
_refine_ls_shift/su_mean 0.000
_refine_ls_structure_factor_coef Fsqd
_refine_ls_weighting_details 'calc w=1/[\s^2^(Fo^2^)+(0.1368P)^2^+0.0000P] where P=(Fo^2^+2Fc^2^)/3'
_refine_ls_weighting_scheme calc
_refine_ls_wR_factor_gt 0.2407
_refine_ls_wR_factor_ref 0.3210
_reflns_number_gt 3453
_reflns_number_total 9172
_reflns_threshold_expression >2sigma(I)
_cod_data_source_file b808456d.txt
_cod_data_source_block 02src660
_cod_original_sg_symbol_H-M P-1
_cod_database_code 7103490

loop_
_symmetry_equiv_pos_as_xyz
'x, y, z'
'-x, -y, -z'

loop_
_atom_site_label
_atom_site_type_symbol
_atom_site_fract_x
_atom_site_fract_y
_atom_site_fract_z
_atom_site_U_iso_or_equiv
_atom_site_adp_type
_atom_site_occupancy
_atom_site_symmetry_multiplicity
_atom_site_calc_flag
_atom_site_refinement_flags
_atom_site_disorder_assembly
_atom_site_disorder_group
C1 C 0.9123(7) 0.0595(7) 1.0815(5) 0.030(2) Uani 1 1 d U . .
H1A H 0.8619 0.0407 1.1207 0.036 Uiso 1 1 calc R . .
H1B H 0.9246 -0.0085 1.0579 0.036 Uiso 1 1 calc R . .
C2 C 0.8821(8) 0.3316(7) 0.9499(5) 0.032(2) Uani 1 1 d U . .
H2A H 0.9314 0.4093 0.9474 0.038 Uiso 1 1 calc R . .
H2B H 0.8055 0.3047 0.9154 0.038 Uiso 1 1 calc R . .
C3 C 1.2193(8) 0.4369(7) 1.1041(5) 0.0305(19) Uani 1 1 d U . .
H3A H 1.2291 0.5021 1.0832 0.037 Uiso 1 1 calc R . .
H3B H 1.2937 0.4569 1.1392 0.037 Uiso 1 1 calc R . .
C11 C 1.1381(8) 0.1156(7) 1.1900(5) 0.030(2) Uani 1 1 d U . .
H11A H 1.0823 0.0913 1.2259 0.036 Uiso 1 1 calc R . .
H11B H 1.1486 0.0488 1.1623 0.036 Uiso 1 1 calc R . .
C12 C 1.2622(8) 0.1983(7) 1.2321(5) 0.033(2) Uani 1 1 d U . .
H12A H 1.3189 0.2221 1.1964 0.039 Uiso 1 1 calc R . .
H12B H 1.2525 0.2654 1.2598 0.039 Uiso 1 1 calc R . .
C13 C 1.3194(8) 0.1523(7) 1.2848(5) 0.033(2) Uani 1 1 d U . .
H13A H 1.3278 0.0844 1.2572 0.040 Uiso 1 1 calc R . .
H13B H 1.2635 0.1298 1.3210 0.040 Uiso 1 1 calc R . .
C14 C 1.4446(8) 0.2347(8) 1.3257(5) 0.040(2) Uani 1 1 d U . .
H14A H 1.5009 0.2561 1.2896 0.048 Uiso 1 1 calc R . .
H14B H 1.4364 0.3031 1.3526 0.048 Uiso 1 1 calc R . .
C15 C 1.5011(9) 0.1889(8) 1.3799(5) 0.042(2) Uani 1 1 d U . .
H15A H 1.5079 0.1195 1.3534 0.050 Uiso 1 1 calc R . .
H15B H 1.4464 0.1696 1.4171 0.050 Uiso 1 1 calc R . .
C16 C 1.6281(9) 0.2726(9) 1.4185(5) 0.044(3) Uani 1 1 d U . .
H16A H 1.6843 0.2883 1.3816 0.053 Uiso 1 1 calc R . .
H16B H 1.6224 0.3436 1.4425 0.053 Uiso 1 1 calc R . .
C17 C 1.6798(11) 0.2287(10) 1.4754(6) 0.069(4) Uani 1 1 d U . .
H17A H 1.6236 0.2118 1.5116 0.104 Uiso 1 1 calc R . .
H17B H 1.7593 0.2854 1.5001 0.104 Uiso 1 1 calc R . .
H17C H 1.6898 0.1606 1.4514 0.104 Uiso 1 1 calc R . .
C21 C 1.1094(9) 0.5102(7) 1.2402(5) 0.033(2) Uani 1 1 d U . .
H21A H 1.1901 0.5247 1.2666 0.040 Uiso 1 1 calc R . .
H21B H 1.1145 0.5808 1.2278 0.040 Uiso 1 1 calc R . .
C22 C 1.0177(10) 0.4832(8) 1.2916(5) 0.047(3) Uani 1 1 d U . .
H22A H 1.0302 0.4272 1.3154 0.056 Uiso 1 1 calc R . .
H22B H 0.9356 0.4468 1.2621 0.056 Uiso 1 1 calc R . .
C23 C 1.0166(9) 0.5772(8) 1.3511(6) 0.046(3) Uani 1 1 d U . .
H23A H 1.0995 0.6157 1.3795 0.055 Uiso 1 1 calc R . .
H23B H 1.0004 0.6317 1.3273 0.055 Uiso 1 1 calc R . .
C24 C 0.9275(10) 0.5478(9) 1.4037(6) 0.054(3) Uani 1 1 d U . .
H24A H 0.9515 0.5029 1.4329 0.065 Uiso 1 1 calc R . .
H24B H 0.8463 0.4994 1.3751 0.065 Uiso 1 1 calc R . .
C25 C 0.9139(11) 0.6432(9) 1.4561(7) 0.065(3) Uani 1 1 d U . .
H25A H 0.9961 0.6941 1.4823 0.078 Uiso 1 1 calc R . .
H25B H 0.8852 0.6855 1.4267 0.078 Uiso 1 1 calc R . .
C26 C 0.8323(12) 0.6163(9) 1.5106(7) 0.068(4) Uani 1 1 d U . .
H26A H 0.8658 0.5811 1.5432 0.082 Uiso 1 1 calc R . .
H26B H 0.7524 0.5595 1.4847 0.082 Uiso 1 1 calc R . .
C27 C 0.8096(10) 0.7106(10) 1.5579(7) 0.074(4) Uani 1 1 d U . .
H27A H 0.8878 0.7727 1.5787 0.111 Uiso 1 1 calc R . .
H27B H 0.7662 0.6844 1.5977 0.111 Uiso 1 1 calc R . .
H27C H 0.7599 0.7360 1.5283 0.111 Uiso 1 1 calc R . .
C31 C 1.3539(8) 0.3291(7) 0.9980(5) 0.036(2) Uani 1 1 d U . .
H31A H 1.4049 0.4093 1.0035 0.043 Uiso 1 1 calc R . .
H31B H 1.3965 0.3001 1.0305 0.043 Uiso 1 1 calc R . .
C32 C 1.3447(8) 0.2671(7) 0.9183(5) 0.035(2) Uani 1 1 d U . .
H32A H 1.3035 0.2969 0.8857 0.042 Uiso 1 1 calc R . .
H32B H 1.2927 0.1871 0.9125 0.042 Uiso 1 1 calc R . .
C33 C 1.4684(8) 0.2767(7) 0.8934(5) 0.036(2) Uani 1 1 d U . .
H33A H 1.5245 0.3565 0.9042 0.044 Uiso 1 1 calc R . .
H33B H 1.5053 0.2379 0.9211 0.044 Uiso 1 1 calc R . .
C34 C 1.4535(8) 0.2262(8) 0.8123(5) 0.033(2) Uani 1 1 d U . .
H34A H 1.4211 0.2687 0.7853 0.039 Uiso 1 1 calc R . .
H34B H 1.3917 0.1486 0.8017 0.039 Uiso 1 1 calc R . .
C35 C 1.5697(8) 0.2240(7) 0.7829(5) 0.036(2) Uani 1 1 d U . .
H35A H 1.6305 0.3017 0.7911 0.044 Uiso 1 1 calc R . .
H35B H 1.6043 0.1840 0.8110 0.044 Uiso 1 1 calc R . .
C36 C 1.5494(9) 0.1689(8) 0.7032(5) 0.042(2) Uani 1 1 d U . .
H36A H 1.5233 0.2136 0.6747 0.050 Uiso 1 1 calc R . .
H36B H 1.4822 0.0941 0.6941 0.050 Uiso 1 1 calc R . .
C37 C 1.6624(9) 0.1557(8) 0.6757(6) 0.049(3) Uani 1 1 d U . .
H37A H 1.7277 0.2296 0.6812 0.073 Uiso 1 1 calc R . .
H37B H 1.6421 0.1161 0.6240 0.073 Uiso 1 1 calc R . .
H37C H 1.6900 0.1128 0.7043 0.073 Uiso 1 1 calc R . .
C41 C 0.6779(7) -0.0248(7) 0.9706(5) 0.0264(19) Uani 1 1 d U . .
H41A H 0.6959 -0.0900 0.9476 0.032 Uiso 1 1 calc R . .
H41B H 0.6284 -0.0457 1.0099 0.032 Uiso 1 1 calc R . .
C42 C 0.6023(8) -0.0012(7) 0.9133(5) 0.029(2) Uani 1 1 d U . .
H42A H 0.6538 0.0238 0.8756 0.035 Uiso 1 1 calc R . .
H42B H 0.5813 0.0617 0.9371 0.035 Uiso 1 1 calc R . .
C43 C 0.4839(8) -0.0986(7) 0.8747(5) 0.031(2) Uani 1 1 d U . .
H43A H 0.5038 -0.1609 0.8484 0.038 Uiso 1 1 calc R . .
H43B H 0.4321 -0.1257 0.9118 0.038 Uiso 1 1 calc R . .
C44 C 0.4131(8) -0.0652(7) 0.8208(5) 0.034(2) Uani 1 1 d U . .
H44A H 0.3938 -0.0033 0.8482 0.041 Uiso 1 1 calc R . .
H44B H 0.4679 -0.0351 0.7856 0.041 Uiso 1 1 calc R . .
C45 C 0.2954(8) -0.1543(7) 0.7771(5) 0.029(2) Uani 1 1 d U . .
H45A H 0.2384 -0.1840 0.8113 0.035 Uiso 1 1 calc R . .
H45B H 0.3129 -0.2166 0.7488 0.035 Uiso 1 1 calc R . .
C46 C 0.2346(8) -0.1093(8) 0.7249(5) 0.044(3) Uani 1 1 d U . .
H46A H 0.2179 -0.0468 0.7538 0.053 Uiso 1 1 calc R . .
H46B H 0.2929 -0.0786 0.6916 0.053 Uiso 1 1 calc R . .
C47 C 0.1173(8) -0.1936(9) 0.6793(5) 0.046(3) Uani 1 1 d U . .
H47A H 0.1318 -0.2573 0.6516 0.069 Uiso 1 1 calc R . .
H47B H 0.0875 -0.1589 0.6452 0.069 Uiso 1 1 calc R . .
H47C H 0.0560 -0.2195 0.7114 0.069 Uiso 1 1 calc R . .
C51 C 0.7273(8) 0.3890(7) 1.0673(5) 0.036(2) Uani 1 1 d U . .
H51A H 0.7389 0.4521 1.0438 0.043 Uiso 1 1 calc R . .
H51B H 0.6454 0.3304 1.0468 0.043 Uiso 1 1 calc R . .
C52 C 0.7309(8) 0.4300(8) 1.1498(5) 0.036(2) Uani 1 1 d U . .
H52A H 0.8073 0.4970 1.1686 0.044 Uiso 1 1 calc R . .
H52B H 0.7341 0.3713 1.1743 0.044 Uiso 1 1 calc R . .
C53 C 0.6219(9) 0.4594(8) 1.1717(5) 0.036(2) Uani 1 1 d U . .
H53A H 0.5455 0.3915 1.1565 0.043 Uiso 1 1 calc R . .
H53B H 0.6152 0.5153 1.1456 0.043 Uiso 1 1 calc R . .
C54 C 0.6368(10) 0.5069(8) 1.2553(5) 0.046(3) Uani 1 1 d U . .
H54A H 0.6570 0.4565 1.2813 0.056 Uiso 1 1 calc R . .
H54B H 0.7060 0.5807 1.2690 0.056 Uiso 1 1 calc R . .
C55 C 0.5246(10) 0.5195(9) 1.2797(6) 0.054(3) Uani 1 1 d U . .
H55A H 0.4556 0.4455 1.2660 0.065 Uiso 1 1 calc R . .
H55B H 0.5042 0.5694 1.2533 0.065 Uiso 1 1 calc R . .
C56 C 0.5381(12) 0.5669(10) 1.3620(7) 0.069(4) Uani 1 1 d U . .
H56A H 0.6024 0.6435 1.3748 0.083 Uiso 1 1 calc R . .
H56B H 0.5658 0.5207 1.3882 0.083 Uiso 1 1 calc R . .
C57 C 0.4209(13) 0.5712(11) 1.3891(8) 0.095(5) Uani 1 1 d U . .
H57A H 0.3966 0.6223 1.3669 0.142 Uiso 1 1 calc R . .
H57B H 0.4355 0.5980 1.4425 0.142 Uiso 1 1 calc R . .
H57C H 0.3557 0.4963 1.3753 0.142 Uiso 1 1 calc R . .
C61 C 0.9617(8) 0.2099(7) 0.8184(5) 0.034(2) Uani 1 1 d U . .
H61A H 0.8834 0.1459 0.7978 0.041 Uiso 1 1 calc R . .
H61B H 0.9582 0.2746 0.8010 0.041 Uiso 1 1 calc R . .
C62 C 1.0617(10) 0.1819(9) 0.7851(5) 0.047(3) Uani 1 1 d U . .
H62A H 1.0746 0.1248 0.8075 0.056 Uiso 1 1 calc R . .
H62B H 1.1384 0.2498 0.7983 0.056 Uiso 1 1 calc R . .
C63 C 1.0387(10) 0.1389(9) 0.7025(6) 0.051(3) Uani 1 1 d U . .
H63A H 0.9698 0.0649 0.6896 0.061 Uiso 1 1 calc R . .
H63B H 1.0140 0.1904 0.6801 0.061 Uiso 1 1 calc R . .
C64 C 1.1461(10) 0.1281(9) 0.6707(5) 0.048(3) Uani 1 1 d U . .
H64A H 1.1759 0.0838 0.6976 0.058 Uiso 1 1 calc R . .
H64B H 1.2118 0.2037 0.6800 0.058 Uiso 1 1 calc R . .
C65 C 1.1273(9) 0.0746(10) 0.5890(5) 0.049(3) Uani 1 1 d U . .
H65A H 1.0608 -0.0006 0.5792 0.058 Uiso 1 1 calc R . .
H65B H 1.0997 0.1197 0.5617 0.058 Uiso 1 1 calc R . .
C66 C 1.2357(10) 0.0630(9) 0.5593(6) 0.051(3) Uani 1 1 d U . .
H66A H 1.2669 0.0221 0.5886 0.061 Uiso 1 1 calc R . .
H66B H 1.3005 0.1385 0.5658 0.061 Uiso 1 1 calc R . .
C67 C 1.2130(11) 0.0028(10) 0.4793(6) 0.068(3) Uani 1 1 d U . .
H67A H 1.1462 -0.0708 0.4716 0.102 Uiso 1 1 calc R . .
H67B H 1.2873 -0.0063 0.4654 0.102 Uiso 1 1 calc R . .
H67C H 1.1907 0.0467 0.4491 0.102 Uiso 1 1 calc R . .
O1 O 1.0496(5) 0.2816(4) 1.1693(3) 0.0283(14) Uani 1 1 d U . .
O2 O 1.1517(5) 0.2037(4) 1.0616(3) 0.0309(14) Uani 1 1 d U . .
O3 O 0.9692(5) 0.4041(4) 1.1026(3) 0.0315(14) Uani 1 1 d U . .
O4 O 1.1105(5) 0.3040(4) 0.9594(3) 0.0320(14) Uani 1 1 d U . .
O5 O 0.7934(5) 0.2017(4) 1.0493(3) 0.0288(14) Uani 1 1 d U . .
O6 O 0.9046(5) 0.1267(4) 0.9463(3) 0.0297(14) Uani 1 1 d U . .
Si1 Si 1.0636(2) 0.1678(2) 1.12524(14) 0.0278(6) Uani 1 1 d U . .
Si2 Si 1.0837(2) 0.4064(2) 1.15422(14) 0.0294(7) Uani 1 1 d U . .
Si3 Si 1.2051(2) 0.3162(2) 1.02914(15) 0.0291(7) Uani 1 1 d U . .
Si4 Si 0.8229(2) 0.0922(2) 1.01221(14) 0.0273(6) Uani 1 1 d U . .
Si5 Si 0.8439(2) 0.3321(2) 1.04330(15) 0.0303(7) Uani 1 1 d U . .
Si6 Si 0.9680(2) 0.2433(2) 0.91966(14) 0.0303(7) Uani 1 1 d U . .

loop_
_atom_site_aniso_label
_atom_site_aniso_U_11
_atom_site_aniso_U_22
_atom_site_aniso_U_33
_atom_site_aniso_U_23
_atom_site_aniso_U_13
_atom_site_aniso_U_12
C1 0.024(4) 0.025(4) 0.043(6) 0.010(4) 0.010(4) 0.012(4)
C2 0.035(5) 0.028(5) 0.033(5) 0.010(4) 0.001(4) 0.012(4)
C3 0.022(4) 0.025(4) 0.038(5) 0.006(4) 0.004(4) 0.004(4)
C11 0.023(5) 0.035(5) 0.038(6) 0.014(4) 0.014(4) 0.013(4)
C12 0.032(5) 0.029(5) 0.038(6) 0.007(4) 0.008(4) 0.012(4)
C13 0.037(5) 0.033(5) 0.025(5) 0.001(4) 0.010(4) 0.011(4)
C14 0.033(5) 0.038(6) 0.045(6) 0.006(5) 0.007(4) 0.011(5)
C15 0.041(6) 0.043(6) 0.031(6) 0.003(5) 0.003(4) 0.009(5)
C16 0.042(6) 0.054(6) 0.033(6) 0.005(5) 0.000(4) 0.018(5)
C17 0.080(9) 0.081(9) 0.043(7) -0.007(6) -0.022(6) 0.043(8)
C21 0.045(6) 0.023(4) 0.031(5) 0.003(4) 0.009(4) 0.015(5)
C22 0.052(7) 0.042(6) 0.036(6) 0.003(5) 0.013(5) 0.008(5)
C23 0.039(6) 0.036(6) 0.053(7) -0.003(5) 0.021(5) 0.008(5)
C24 0.048(7) 0.054(7) 0.045(7) -0.006(5) 0.016(5) 0.012(6)
C25 0.058(8) 0.054(7) 0.066(8) -0.012(6) 0.025(6) 0.012(6)
C26 0.091(10) 0.050(7) 0.055(8) -0.008(6) 0.034(6) 0.025(7)
C27 0.049(7) 0.061(8) 0.106(11) -0.006(7) 0.036(7) 0.025(7)
C31 0.023(5) 0.027(5) 0.050(6) 0.003(4) 0.005(4) 0.003(4)
C32 0.023(5) 0.029(5) 0.045(6) 0.004(4) 0.014(4) 0.004(4)
C33 0.029(5) 0.023(5) 0.050(6) 0.005(4) 0.016(4) 0.002(4)
C34 0.027(5) 0.029(5) 0.042(5) 0.010(4) 0.011(4) 0.010(4)
C35 0.029(5) 0.026(5) 0.047(6) 0.002(4) 0.010(4) 0.005(5)
C36 0.048(6) 0.032(5) 0.046(6) -0.002(5) 0.012(5) 0.021(5)
C37 0.044(6) 0.039(6) 0.053(7) -0.006(5) 0.010(5) 0.012(5)
C41 0.021(4) 0.018(4) 0.037(6) 0.004(4) 0.008(3) 0.004(4)
C42 0.026(5) 0.023(5) 0.034(6) 0.006(4) 0.007(4) 0.006(4)
C43 0.027(5) 0.029(5) 0.035(6) 0.002(4) 0.006(4) 0.011(4)
C44 0.028(5) 0.031(5) 0.037(6) 0.004(4) 0.002(4) 0.007(4)
C45 0.029(5) 0.021(5) 0.031(6) 0.001(4) 0.002(4) 0.006(4)
C46 0.026(5) 0.048(6) 0.042(7) 0.020(5) -0.007(4) -0.005(5)
C47 0.027(5) 0.054(7) 0.039(7) 0.006(5) 0.001(4) -0.001(5)
C51 0.031(5) 0.029(5) 0.049(6) 0.008(5) 0.008(4) 0.015(5)
C52 0.036(6) 0.035(5) 0.036(5) 0.007(4) 0.009(4) 0.013(5)
C53 0.043(6) 0.035(5) 0.036(5) 0.012(5) 0.016(5) 0.019(5)
C54 0.054(7) 0.042(6) 0.043(6) 0.005(5) 0.020(5) 0.019(6)
C55 0.067(7) 0.052(7) 0.058(6) 0.013(6) 0.024(6) 0.036(6)
C56 0.099(10) 0.057(8) 0.063(7) 0.012(6) 0.050(7) 0.040(8)
C57 0.123(12) 0.069(9) 0.120(12) 0.032(9) 0.080(10) 0.054(9)
C61 0.026(5) 0.028(5) 0.034(4) 0.002(4) 0.008(4) -0.002(4)
C62 0.053(7) 0.052(7) 0.034(5) 0.002(5) 0.010(5) 0.021(6)
C63 0.066(7) 0.053(7) 0.039(5) 0.015(5) 0.022(5) 0.025(6)
C64 0.055(7) 0.054(7) 0.038(5) 0.010(5) 0.010(5) 0.025(6)
C65 0.054(7) 0.072(8) 0.029(5) 0.017(5) 0.012(5) 0.031(6)
C66 0.061(7) 0.049(6) 0.045(6) 0.008(5) 0.007(5) 0.026(6)
C67 0.079(9) 0.084(9) 0.050(7) 0.014(6) 0.038(6) 0.038(8)
O1 0.031(3) 0.022(3) 0.033(4) 0.006(3) 0.012(3) 0.012(3)
O2 0.024(3) 0.025(3) 0.039(4) 0.005(3) 0.008(3) 0.006(3)
O3 0.025(3) 0.023(3) 0.040(4) 0.007(3) 0.004(3) 0.003(3)
O4 0.037(3) 0.023(3) 0.032(4) 0.002(3) 0.010(3) 0.009(3)
O5 0.030(3) 0.020(3) 0.038(4) 0.005(3) 0.006(3) 0.013(3)
O6 0.030(3) 0.024(3) 0.035(4) 0.005(3) 0.013(3) 0.011(3)
Si1 0.0263(14) 0.0223(13) 0.0353(16) 0.0070(12) 0.0093(12) 0.0092(12)
Si2 0.0283(15) 0.0217(13) 0.0357(16) 0.0031(12) 0.0068(12) 0.0086(12)
Si3 0.0227(14) 0.0242(14) 0.0387(17) 0.0075(12) 0.0104(12) 0.0064(12)
Si4 0.0249(14) 0.0243(13) 0.0323(16) 0.0038(12) 0.0082(11) 0.0101(12)
Si5 0.0304(15) 0.0249(14) 0.0357(16) 0.0055(12) 0.0082(12) 0.0110(13)
Si6 0.0261(15) 0.0279(14) 0.0334(16) 0.0043(12) 0.0075(12) 0.0077(13)

loop_
_atom_type_symbol
_atom_type_description
_atom_type_scat_dispersion_real
_atom_type_scat_dispersion_imag
_atom_type_scat_source
C C 0.0033 0.0016 'International Tables Vol C Tables 4.2.6.8 and 6.1.1.4'
H H 0.0000 0.0000 'International Tables Vol C Tables 4.2.6.8 and 6.1.1.4'
O O 0.0106 0.0060 'International Tables Vol C Tables 4.2.6.8 and 6.1.1.4'
Si Si 0.0817 0.0704 'International Tables Vol C Tables 4.2.6.8 and 6.1.1.4'

loop_
_geom_angle_atom_site_label_1
_geom_angle_atom_site_label_2
_geom_angle_atom_site_label_3
_geom_angle
_geom_angle_site_symmetry_1
_geom_angle_site_symmetry_3
_geom_angle_publ_flag
Si1 C1 Si4 118.0(5) . . ?
Si1 C1 H1A 107.8 . . ?
Si4 C1 H1A 107.8 . . ?
Si1 C1 H1B 107.8 . . ?
Si4 C1 H1B 107.8 . . ?
H1A C1 H1B 107.1 . . ?
Si5 C2 Si6 113.9(4) . . ?
Si5 C2 H2A 108.8 . . ?
Si6 C2 H2A 108.8 . . ?
Si5 C2 H2B 108.8 . . ?
Si6 C2 H2B 108.8 . . ?
H2A C2 H2B 107.7 . . ?
Si3 C3 Si2 112.5(4) . . ?
Si3 C3 H3A 109.1 . . ?
Si2 C3 H3A 109.1 . . ?
Si3 C3 H3B 109.1 . . ?
Si2 C3 H3B 109.1 . . ?
H3A C3 H3B 107.8 . . ?
C12 C11 Si1 116.0(6) . . ?
C12 C11 H11A 108.3 . . ?
Si1 C11 H11A 108.3 . . ?
C12 C11 H11B 108.3 . . ?
Si1 C11 H11B 108.3 . . ?
H11A C11 H11B 107.4 . . ?
C13 C12 C11 114.2(7) . . ?
C13 C12 H12A 108.7 . . ?
C11 C12 H12A 108.7 . . ?
C13 C12 H12B 108.7 . . ?
C11 C12 H12B 108.7 . . ?
H12A C12 H12B 107.6 . . ?
C12 C13 C14 114.0(7) . . ?
C12 C13 H13A 108.8 . . ?
C14 C13 H13A 108.8 . . ?
C12 C13 H13B 108.8 . . ?
C14 C13 H13B 108.8 . . ?
H13A C13 H13B 107.6 . . ?
C15 C14 C13 114.0(8) . . ?
C15 C14 H14A 108.8 . . ?
C13 C14 H14A 108.8 . . ?
C15 C14 H14B 108.8 . . ?
C13 C14 H14B 108.8 . . ?
H14A C14 H14B 107.7 . . ?
C14 C15 C16 112.5(8) . . ?
C14 C15 H15A 109.1 . . ?
C16 C15 H15A 109.1 . . ?
C14 C15 H15B 109.1 . . ?
C16 C15 H15B 109.1 . . ?
H15A C15 H15B 107.8 . . ?
C17 C16 C15 111.9(9) . . ?
C17 C16 H16A 109.2 . . ?
C15 C16 H16A 109.2 . . ?
C17 C16 H16B 109.2 . . ?
C15 C16 H16B 109.2 . . ?
H16A C16 H16B 107.9 . . ?
C16 C17 H17A 109.5 . . ?
C16 C17 H17B 109.5 . . ?
H17A C17 H17B 109.5 . . ?
C16 C17 H17C 109.5 . . ?
H17A C17 H17C 109.5 . . ?
H17B C17 H17C 109.5 . . ?
C22 C21 Si2 117.8(7) . . ?
C22 C21 H21A 107.9 . . ?
Si2 C21 H21A 107.9 . . ?
C22 C21 H21B 107.9 . . ?
Si2 C21 H21B 107.9 . . ?
H21A C21 H21B 107.2 . . ?
C21 C22 C23 118.4(8) . . ?
C21 C22 H22A 107.7 . . ?
C23 C22 H22A 107.7 . . ?
C21 C22 H22B 107.7 . . ?
C23 C22 H22B 107.7 . . ?
H22A C22 H22B 107.1 . . ?
C24 C23 C22 117.6(8) . . ?
C24 C23 H23A 107.9 . . ?
C22 C23 H23A 107.9 . . ?
C24 C23 H23B 107.9 . . ?
C22 C23 H23B 107.9 . . ?
H23A C23 H23B 107.2 . . ?
C23 C24 C25 117.2(9) . . ?
C23 C24 H24A 108.0 . . ?
C25 C24 H24A 108.0 . . ?
C23 C24 H24B 108.0 . . ?
C25 C24 H24B 108.0 . . ?
H24A C24 H24B 107.2 . . ?
C26 C25 C24 118.0(10) . . ?
C26 C25 H25A 107.8 . . ?
C24 C25 H25A 107.8 . . ?
C26 C25 H25B 107.8 . . ?
C24 C25 H25B 107.8 . . ?
H25A C25 H25B 107.2 . . ?
C25 C26 C27 117.8(10) . . ?
C25 C26 H26A 107.9 . . ?
C27 C26 H26A 107.9 . . ?
C25 C26 H26B 107.9 . . ?
C27 C26 H26B 107.9 . . ?
H26A C26 H26B 107.2 . . ?
C26 C27 H27A 109.5 . . ?
C26 C27 H27B 109.5 . . ?
H27A C27 H27B 109.5 . . ?
C26 C27 H27C 109.5 . . ?
H27A C27 H27C 109.5 . . ?
H27B C27 H27C 109.5 . . ?
C32 C31 Si3 114.8(6) . . ?
C32 C31 H31A 108.6 . . ?
Si3 C31 H31A 108.6 . . ?
C32 C31 H31B 108.6 . . ?
Si3 C31 H31B 108.6 . . ?
H31A C31 H31B 107.6 . . ?
C31 C32 C33 114.4(8) . . ?
C31 C32 H32A 108.7 . . ?
C33 C32 H32A 108.7 . . ?
C31 C32 H32B 108.7 . . ?
C33 C32 H32B 108.7 . . ?
H32A C32 H32B 107.6 . . ?
C34 C33 C32 111.3(8) . . ?
C34 C33 H33A 109.4 . . ?
C32 C33 H33A 109.4 . . ?
C34 C33 H33B 109.4 . . ?
C32 C33 H33B 109.4 . . ?
H33A C33 H33B 108.0 . . ?
C33 C34 C35 115.5(8) . . ?
C33 C34 H34A 108.4 . . ?
C35 C34 H34A 108.4 . . ?
C33 C34 H34B 108.4 . . ?
C35 C34 H34B 108.4 . . ?
H34A C34 H34B 107.5 . . ?
C36 C35 C34 113.6(8) . . ?
C36 C35 H35A 108.9 . . ?
C34 C35 H35A 108.9 . . ?
C36 C35 H35B 108.9 . . ?
C34 C35 H35B 108.9 . . ?
H35A C35 H35B 107.7 . . ?
C35 C36 C37 113.5(8) . . ?
C35 C36 H36A 108.9 . . ?
C37 C36 H36A 108.9 . . ?
C35 C36 H36B 108.9 . . ?
C37 C36 H36B 108.9 . . ?
H36A C36 H36B 107.7 . . ?
C36 C37 H37A 109.5 . . ?
C36 C37 H37B 109.5 . . ?
H37A C37 H37B 109.5 . . ?
C36 C37 H37C 109.5 . . ?
H37A C37 H37C 109.5 . . ?
H37B C37 H37C 109.5 . . ?
C42 C41 Si4 114.7(6) . . ?
C42 C41 H41A 108.6 . . ?
Si4 C41 H41A 108.6 . . ?
C42 C41 H41B 108.6 . . ?
Si4 C41 H41B 108.6 . . ?
H41A C41 H41B 107.6 . . ?
C41 C42 C43 116.2(7) . . ?
C41 C42 H42A 108.2 . . ?
C43 C42 H42A 108.2 . . ?
C41 C42 H42B 108.2 . . ?
C43 C42 H42B 108.2 . . ?
H42A C42 H42B 107.4 . . ?
C44 C43 C42 112.0(7) . . ?
C44 C43 H43A 109.2 . . ?
C42 C43 H43A 109.2 . . ?
C44 C43 H43B 109.2 . . ?
C42 C43 H43B 109.2 . . ?
H43A C43 H43B 107.9 . . ?
C45 C44 C43 117.7(7) . . ?
C45 C44 H44A 107.9 . . ?
C43 C44 H44A 107.9 . . ?
C45 C44 H44B 107.9 . . ?
C43 C44 H44B 107.9 . . ?
H44A C44 H44B 107.2 . . ?
C44 C45 C46 112.1(7) . . ?
C44 C45 H45A 109.2 . . ?
C46 C45 H45A 109.2 . . ?
C44 C45 H45B 109.2 . . ?
C46 C45 H45B 109.2 . . ?
H45A C45 H45B 107.9 . . ?
C47 C46 C45 115.0(8) . . ?
C47 C46 H46A 108.5 . . ?
C45 C46 H46A 108.5 . . ?
C47 C46 H46B 108.5 . . ?
C45 C46 H46B 108.5 . . ?
H46A C46 H46B 107.5 . . ?
C46 C47 H47A 109.5 . . ?
C46 C47 H47B 109.5 . . ?
H47A C47 H47B 109.5 . . ?
C46 C47 H47C 109.5 . . ?
H47A C47 H47C 109.5 . . ?
H47B C47 H47C 109.5 . . ?
C52 C51 Si5 114.2(6) . . ?
C52 C51 H51A 108.7 . . ?
Si5 C51 H51A 108.7 . . ?
C52 C51 H51B 108.7 . . ?
Si5 C51 H51B 108.7 . . ?
H51A C51 H51B 107.6 . . ?
C51 C52 C53 115.0(7) . . ?
C51 C52 H52A 108.5 . . ?
C53 C52 H52A 108.5 . . ?
C51 C52 H52B 108.5 . . ?
C53 C52 H52B 108.5 . . ?
H52A C52 H52B 107.5 . . ?
C52 C53 C54 111.6(8) . . ?
C52 C53 H53A 109.3 . . ?
C54 C53 H53A 109.3 . . ?
C52 C53 H53B 109.3 . . ?
C54 C53 H53B 109.3 . . ?
H53A C53 H53B 108.0 . . ?
C55 C54 C53 112.9(9) . . ?
C55 C54 H54A 109.0 . . ?
C53 C54 H54A 109.0 . . ?
C55 C54 H54B 109.0 . . ?
C53 C54 H54B 109.0 . . ?
H54A C54 H54B 107.8 . . ?
C54 C55 C56 113.5(10) . . ?
C54 C55 H55A 108.9 . . ?
C56 C55 H55A 108.9 . . ?
C54 C55 H55B 108.9 . . ?
C56 C55 H55B 108.9 . . ?
H55A C55 H55B 107.7 . . ?
C55 C56 C57 114.3(12) . . ?
C55 C56 H56A 108.7 . . ?
C57 C56 H56A 108.7 . . ?
C55 C56 H56B 108.7 . . ?
C57 C56 H56B 108.7 . . ?
H56A C56 H56B 107.6 . . ?
C56 C57 H57A 109.5 . . ?
C56 C57 H57B 109.5 . . ?
H57A C57 H57B 109.5 . . ?
C56 C57 H57C 109.5 . . ?
H57A C57 H57C 109.5 . . ?
H57B C57 H57C 109.5 . . ?
C62 C61 Si6 119.6(7) . . ?
C62 C61 H61A 107.4 . . ?
Si6 C61 H61A 107.4 . . ?
C62 C61 H61B 107.4 . . ?
Si6 C61 H61B 107.4 . . ?
H61A C61 H61B 106.9 . . ?
C61 C62 C63 115.5(9) . . ?
C61 C62 H62A 108.4 . . ?
C63 C62 H62A 108.4 . . ?
C61 C62 H62B 108.4 . . ?
C63 C62 H62B 108.4 . . ?
H62A C62 H62B 107.5 . . ?
C64 C63 C62 113.9(9) . . ?
C64 C63 H63A 108.8 . . ?
C62 C63 H63A 108.8 . . ?
C64 C63 H63B 108.8 . . ?
C62 C63 H63B 108.8 . . ?
H63A C63 H63B 107.7 . . ?
C63 C64 C65 117.3(9) . . ?
C63 C64 H64A 108.0 . . ?
C65 C64 H64A 108.0 . . ?
C63 C64 H64B 108.0 . . ?
C65 C64 H64B 108.0 . . ?
H64A C64 H64B 107.2 . . ?
C66 C65 C64 115.9(9) . . ?
C66 C65 H65A 108.3 . . ?
C64 C65 H65A 108.3 . . ?
C66 C65 H65B 108.3 . . ?
C64 C65 H65B 108.3 . . ?
H65A C65 H65B 107.4 . . ?
C65 C66 C67 115.0(9) . . ?
C65 C66 H66A 108.5 . . ?
C67 C66 H66A 108.5 . . ?
C65 C66 H66B 108.5 . . ?
C67 C66 H66B 108.5 . . ?
H66A C66 H66B 107.5 . . ?
C66 C67 H67A 109.5 . . ?
C66 C67 H67B 109.5 . . ?
H67A C67 H67B 109.5 . . ?
C66 C67 H67C 109.5 . . ?
H67A C67 H67C 109.5 . . ?
H67B C67 H67C 109.5 . . ?
Si2 O1 Si1 133.8(4) . . ?
Si3 O2 Si1 134.3(4) . . ?
Si2 O3 Si5 149.3(4) . . ?
Si3 O4 Si6 145.0(4) . . ?
Si5 O5 Si4 134.4(4) . . ?
Si6 O6 Si4 134.0(4) . . ?
O1 Si1 O2 106.8(3) . . ?
O1 Si1 C11 109.3(4) . . ?
O2 Si1 C11 109.7(4) . . ?
O1 Si1 C1 110.6(4) . . ?
O2 Si1 C1 109.8(4) . . ?
C11 Si1 C1 110.5(4) . . ?
O3 Si2 O1 108.4(3) . . ?
O3 Si2 C21 107.9(4) . . ?
O1 Si2 C21 110.8(4) . . ?
O3 Si2 C3 109.1(4) . . ?
O1 Si2 C3 107.4(3) . . ?
C21 Si2 C3 113.2(4) . . ?
O4 Si3 O2 109.3(3) . . ?
O4 Si3 C31 108.6(4) . . ?
O2 Si3 C31 109.0(4) . . ?
O4 Si3 C3 110.5(4) . . ?
O2 Si3 C3 107.0(4) . . ?
C31 Si3 C3 112.4(4) . . ?
O5 Si4 O6 106.6(3) . . ?
O5 Si4 C41 108.7(3) . . ?
O6 Si4 C41 108.2(4) . . ?
O5 Si4 C1 110.2(4) . . ?
O6 Si4 C1 109.6(4) . . ?
C41 Si4 C1 113.3(4) . . ?
O5 Si5 O3 108.6(3) . . ?
O5 Si5 C2 106.0(4) . . ?
O3 Si5 C2 109.2(4) . . ?
O5 Si5 C51 109.0(4) . . ?
O3 Si5 C51 108.7(4) . . ?
C2 Si5 C51 115.2(4) . . ?
O4 Si6 O6 107.7(3) . . ?
O4 Si6 C2 110.7(4) . . ?
O6 Si6 C2 107.3(4) . . ?
O4 Si6 C61 110.2(4) . . ?
O6 Si6 C61 109.1(4) . . ?
C2 Si6 C61 111.8(4) . . ?

loop_
_geom_bond_atom_site_label_1
_geom_bond_atom_site_label_2
_geom_bond_distance
_geom_bond_site_symmetry_2
_geom_bond_publ_flag
C1 Si1 1.851(9) . ?
C1 Si4 1.853(9) . ?
C1 H1A 0.9900 . ?
C1 H1B 0.9900 . ?
C2 Si5 1.841(9) . ?
C2 Si6 1.853(8) . ?
C2 H2A 0.9900 . ?
C2 H2B 0.9900 . ?
C3 Si3 1.861(9) . ?
C3 Si2 1.871(9) . ?
C3 H3A 0.9900 . ?
C3 H3B 0.9900 . ?
C11 C12 1.528(12) . ?
C11 Si1 1.849(9) . ?
C11 H11A 0.9900 . ?
C11 H11B 0.9900 . ?
C12 C13 1.513(11) . ?
C12 H12A 0.9900 . ?
C12 H12B 0.9900 . ?
C13 C14 1.529(12) . ?
C13 H13A 0.9900 . ?
C13 H13B 0.9900 . ?
C14 C15 1.527(13) . ?
C14 H14A 0.9900 . ?
C14 H14B 0.9900 . ?
C15 C16 1.534(13) . ?
C15 H15A 0.9900 . ?
C15 H15B 0.9900 . ?
C16 C17 1.519(13) . ?
C16 H16A 0.9900 . ?
C16 H16B 0.9900 . ?
C17 H17A 0.9800 . ?
C17 H17B 0.9800 . ?
C17 H17C 0.9800 . ?
C21 C22 1.490(13) . ?
C21 Si2 1.833(9) . ?
C21 H21A 0.9900 . ?
C21 H21B 0.9900 . ?
C22 C23 1.507(13) . ?
C22 H22A 0.9900 . ?
C22 H22B 0.9900 . ?
C23 C24 1.491(14) . ?
C23 H23A 0.9900 . ?
C23 H23B 0.9900 . ?
C24 C25 1.509(14) . ?
C24 H24A 0.9900 . ?
C24 H24B 0.9900 . ?
C25 C26 1.457(15) . ?
C25 H25A 0.9900 . ?
C25 H25B 0.9900 . ?
C26 C27 1.507(14) . ?
C26 H26A 0.9900 . ?
C26 H26B 0.9900 . ?
C27 H27A 0.9800 . ?
C27 H27B 0.9800 . ?
C27 H27C 0.9800 . ?
C31 C32 1.537(12) . ?
C31 Si3 1.857(9) . ?
C31 H31A 0.9900 . ?
C31 H31B 0.9900 . ?
C32 C33 1.540(12) . ?
C32 H32A 0.9900 . ?
C32 H32B 0.9900 . ?
C33 C34 1.512(13) . ?
C33 H33A 0.9900 . ?
C33 H33B 0.9900 . ?
C34 C35 1.527(12) . ?
C34 H34A 0.9900 . ?
C34 H34B 0.9900 . ?
C35 C36 1.496(13) . ?
C35 H35A 0.9900 . ?
C35 H35B 0.9900 . ?
C36 C37 1.526(13) . ?
C36 H36A 0.9900 . ?
C36 H36B 0.9900 . ?
C37 H37A 0.9800 . ?
C37 H37B 0.9800 . ?
C37 H37C 0.9800 . ?
C41 C42 1.519(11) . ?
C41 Si4 1.837(8) . ?
C41 H41A 0.9900 . ?
C41 H41B 0.9900 . ?
C42 C43 1.531(12) . ?
C42 H42A 0.9900 . ?
C42 H42B 0.9900 . ?
C43 C44 1.516(11) . ?
C43 H43A 0.9900 . ?
C43 H43B 0.9900 . ?
C44 C45 1.513(12) . ?
C44 H44A 0.9900 . ?
C44 H44B 0.9900 . ?
C45 C46 1.522(11) . ?
C45 H45A 0.9900 . ?
C45 H45B 0.9900 . ?
C46 C47 1.504(12) . ?
C46 H46A 0.9900 . ?
C46 H46B 0.9900 . ?
C47 H47A 0.9800 . ?
C47 H47B 0.9800 . ?
C47 H47C 0.9800 . ?
C51 C52 1.534(12) . ?
C51 Si5 1.849(8) . ?
C51 H51A 0.9900 . ?
C51 H51B 0.9900 . ?
C52 C53 1.543(12) . ?
C52 H52A 0.9900 . ?
C52 H52B 0.9900 . ?
C53 C54 1.549(13) . ?
C53 H53A 0.9900 . ?
C53 H53B 0.9900 . ?
C54 C55 1.493(13) . ?
C54 H54A 0.9900 . ?
C54 H54B 0.9900 . ?
C55 C56 1.528(15) . ?
C55 H55A 0.9900 . ?
C55 H55B 0.9900 . ?
C56 C57 1.529(16) . ?
C56 H56A 0.9900 . ?
C56 H56B 0.9900 . ?
C57 H57A 0.9800 . ?
C57 H57B 0.9800 . ?
C57 H57C 0.9800 . ?
C61 C62 1.507(13) . ?
C61 Si6 1.861(9) . ?
C61 H61A 0.9900 . ?
C61 H61B 0.9900 . ?
C62 C63 1.518(13) . ?
C62 H62A 0.9900 . ?
C62 H62B 0.9900 . ?
C63 C64 1.485(13) . ?
C63 H63A 0.9900 . ?
C63 H63B 0.9900 . ?
C64 C65 1.527(13) . ?
C64 H64A 0.9900 . ?
C64 H64B 0.9900 . ?
C65 C66 1.483(13) . ?
C65 H65A 0.9900 . ?
C65 H65B 0.9900 . ?
C66 C67 1.516(14) . ?
C66 H66A 0.9900 . ?
C66 H66B 0.9900 . ?
C67 H67A 0.9800 . ?
C67 H67B 0.9800 . ?
C67 H67C 0.9800 . ?
O1 Si2 1.638(6) . ?
O1 Si1 1.644(6) . ?
O2 Si3 1.644(6) . ?
O2 Si1 1.661(6) . ?
O3 Si2 1.615(6) . ?
O3 Si5 1.648(6) . ?
O4 Si3 1.622(6) . ?
O4 Si6 1.640(6) . ?
O5 Si5 1.636(6) . ?
O5 Si4 1.652(6) . ?
O6 Si6 1.640(6) . ?
O6 Si4 1.652(6) . ?

loop_
_cod_related_entry_id
_cod_related_entry_database
_cod_related_entry_code
1 ChemSpider 30653072
